data_2207673
loop_
_publ_author_name
'Gotoh, Kazuma'
'Ishikawa, Rie'
'Ishida, Hiroyuki'

_publ_section_title
;
 Trimethylammonium tetrafluoroborate at 100K
;
_journal_coeditor_code TK6280
_journal_issue 12
_journal_name_full 'Acta Crystallographica Section E'
_journal_page_first o4016
_journal_page_last o4017
_journal_paper_doi 10.1107/S1600536805035592
_journal_volume 61
_journal_year 2005
_chemical_formula_iupac 'C3 H10 N +, B F4 -'
_chemical_formula_moiety 'C3 H10 N +, B F4 -'
_chemical_formula_sum 'C3 H10 B F4 N'
_chemical_formula_weight 146.92
_chemical_name_systematic
;
Trimethylammonium tetrafluoroborate
;
_space_group_IT_number 11
_symmetry_cell_setting monoclinic
_symmetry_space_group_name_Hall '-P 2yb'
_symmetry_space_group_name_H-M 'P 1 21/m 1'
_cell_angle_alpha 90
_cell_angle_beta 103.80(4)
_cell_angle_gamma 90
_cell_formula_units_Z 2
_cell_length_a 5.460(6)
_cell_length_b 8.496(7)
_cell_length_c 7.433(6)
_cell_measurement_reflns_used 3348
_cell_measurement_temperature 100
_cell_measurement_theta_max 30.0
_cell_measurement_theta_min 3.7
_cell_volume 334.9(5)
_computing_cell_refinement RAPID-AUTO
_computing_data_collection 'RAPID-AUTO (Rigaku/MSC and Rigaku Corporation, 2004)'
_computing_data_reduction 'CrystalStructure (Rigaku/MSC and Rigaku Corporation, 2005)'
_computing_molecular_graphics 'ORTEP-3 (Farrugia, 1997)'
_computing_publication_material 'CrystalStructure and PLATON (Spek, 2003)'
_computing_structure_refinement 'CRYSTALS (Watkin <i>et al.</i>,  1996)'
_computing_structure_solution 'SIR92 (Altomare <i>et al.</i>,  1994)'
_diffrn_detector_area_resol_mean 10.00
_diffrn_measured_fraction_theta_full 0.997
_diffrn_measured_fraction_theta_max 0.997
_diffrn_measurement_device_type 'Rigaku R-AXIS RAPID'
_diffrn_measurement_method \w
_diffrn_radiation_type 'Mo K\a'
_diffrn_radiation_wavelength 0.71073
_diffrn_reflns_av_R_equivalents 0.045
_diffrn_reflns_limit_h_max 7
_diffrn_reflns_limit_h_min -7
_diffrn_reflns_limit_k_max 10
_diffrn_reflns_limit_k_min -11
_diffrn_reflns_limit_l_max 10
_diffrn_reflns_limit_l_min -10
_diffrn_reflns_number 4017
_diffrn_reflns_theta_full 30.0
_diffrn_reflns_theta_max 30.0
_diffrn_standards_number 0
_exptl_absorpt_coefficient_mu 0.163
_exptl_absorpt_correction_type none
_exptl_crystal_colour colorless
_exptl_crystal_density_diffrn 1.457
_exptl_crystal_density_method 'not measured'
_exptl_crystal_description prism
_exptl_crystal_F_000 152
_exptl_crystal_size_max 0.30
_exptl_crystal_size_mid 0.20
_exptl_crystal_size_min 0.12
_refine_diff_density_max 0.36
_refine_diff_density_min -0.43
_refine_ls_extinction_method none
_refine_ls_goodness_of_fit_ref 1.01
_refine_ls_hydrogen_treatment refall
_refine_ls_number_parameters 71
_refine_ls_number_reflns 1038
_refine_ls_R_factor_gt 0.045
_refine_ls_shift/su_max 0.000
_refine_ls_structure_factor_coef Fsqd
_refine_ls_weighting_details 'w = 1/[0.002Fo^2^ + \s(Fo^2^)]/(4Fo^2^)'
_refine_ls_weighting_scheme calc
_refine_ls_wR_factor_ref 0.140
_reflns_number_gt 760
_reflns_number_total 1038
_reflns_threshold_expression F^2^>2\s(F^2^)
_cod_data_source_file tk6280.cif
_cod_data_source_block I
_cod_original_sg_symbol_H-M 'P 21/m'
_cod_database_code 2207673
_cod_database_fobs_code 2207673

loop_
_symmetry_equiv_pos_site_id
_symmetry_equiv_pos_as_xyz
1 +X,+Y,+Z
2 -X,1/2+Y,-Z
3 -X,-Y,-Z
4 +X,1/2-Y,+Z

loop_
_atom_site_label
_atom_site_fract_x
_atom_site_fract_y
_atom_site_fract_z
_atom_site_U_iso_or_equiv
_atom_site_adp_type
_atom_site_calc_flag
_atom_site_refinement_flags
_atom_site_occupancy
_atom_site_type_symbol
F1 0.7779(2) 0.25 0.33095(14) 0.0250(2) Uani d S 1.00 F
F2 0.4462(2) 0.25 0.46247(16) 0.0369(3) Uani d S 1.00 F
F3 0.42138(19) 0.11702(11) 0.19219(13) 0.0370(2) Uani d . 1.00 F
N1 0.9189(2) 0.25 0.7426(2) 0.0171(3) Uani d S 1.00 N
C1 1.0710(2) 0.10505(14) 0.7379(2) 0.0236(3) Uani d . 1.00 C
C2 0.8065(3) 0.25 0.9071(2) 0.0226(4) Uani d S 1.00 C
B1 0.5155(3) 0.25 0.2926(2) 0.0188(4) Uani d S 1.00 B
H1 0.791(4) 0.25 0.643(3) 0.013(4) Uiso d S 1.00 H
H2 1.197(4) 0.101(2) 0.846(2) 0.034(4) Uiso d . 1.00 H
H3 1.144(4) 0.112(2) 0.630(2) 0.034(4) Uiso d . 1.00 H
H4 0.962(4) 0.016(2) 0.735(2) 0.035(4) Uiso d . 1.00 H
H5 0.711(3) 0.346(2) 0.904(2) 0.024(4) Uiso d . 1.00 H
H6 0.941(5) 0.2500 1.017(3) 0.019(5) Uiso d S 1.00 H

loop_
_atom_site_aniso_label
_atom_site_aniso_U_11
_atom_site_aniso_U_22
_atom_site_aniso_U_33
_atom_site_aniso_U_12
_atom_site_aniso_U_13
_atom_site_aniso_U_23
F1 0.0176(5) 0.0338(5) 0.0232(5) 0 0.0040(4) 0
F2 0.0241(6) 0.0670(9) 0.0210(5) 0 0.0080(4) 0
F3 0.0345(5) 0.0302(5) 0.0420(5) -0.0077(3) 0.0009(4) -0.0120(3)
N1 0.0168(6) 0.0176(6) 0.0164(6) 0 0.0027(5) 0
C1 0.0277(6) 0.0187(5) 0.0266(6) 0.0036(4) 0.0107(5) -0.0002(5)
C2 0.0242(9) 0.0228(8) 0.0238(8) 0 0.0118(7) 0
B1 0.0187(8) 0.0205(8) 0.0162(7) 0 0.0019(6) 0

loop_
_atom_type_symbol
_atom_type_description
_atom_type_scat_dispersion_real
_atom_type_scat_dispersion_imag
_atom_type_scat_source
C C 0.003 0.002
;
International Tables for Crystallography
(1992, Vol. C, Tables 4.2.6.8 and 6.1.1.4)
;
H H 0.000 0.000
;
International Tables for Crystallography
(1992, Vol. C, Table 6.1.1.4)
;
F F 0.017 0.010
;
International Tables for Crystallography
(1992, Vol. C, Tables 4.2.6.8 and 6.1.1.4)
;
N N 0.006 0.003
;
International Tables for Crystallography
(1992, Vol. C, Tables 4.2.6.8 and 6.1.1.4)
;
B B 0.001 0.001
;
International Tables for Crystallography
(1992, Vol. C, Tables 4.2.6.8 and 6.1.1.4)
;

loop_
_geom_angle_atom_site_label_1
_geom_angle_atom_site_label_2
_geom_angle_atom_site_label_3
_geom_angle_site_symmetry_1
_geom_angle_site_symmetry_3
_geom_angle
C1 N1 C1 . 4_555 111.43(12)
C1 N1 C2 . . 111.04(9)
C1 N1 C2 4_555 . 111.04(9)
F1 B1 F2 . . 107.52(13)
F1 B1 F3 . . 110.01(11)
F1 B1 F3 . 4_555 110.01(11)
F2 B1 F3 . . 109.90(11)
F2 B1 F3 . 4_555 109.90(11)
F3 B1 F3 . 4_555 109.48(12)
C1 N1 H1 . . 108.1(9)
C1 N1 H1 4_555 . 108.1(9)
C2 N1 H1 . . 106.9(18)
N1 C1 H2 . . 108.0(13)
N1 C1 H3 . . 107.8(11)
N1 C1 H4 . . 107.8(13)
H2 C1 H3 . . 110.5(19)
H2 C1 H4 . . 108.7(18)
H3 C1 H4 . . 113.7(17)
N1 C2 H5 . . 107.6(11)
N1 C2 H5 . 4_555 107.6(11)
N1 C2 H6 . . 108.5(17)
H5 C2 H5 . 4_555 115.8(16)
H5 C2 H6 . . 108.6(12)
H5 C2 H6 4_555 . 108.6(12)

loop_
_geom_bond_atom_site_label_1
_geom_bond_atom_site_label_2
_geom_bond_site_symmetry_2
_geom_bond_distance
_geom_bond_publ_flag
F1 B1 . 1.392(2) yes
F2 B1 . 1.402(2) yes
F3 B1 . 1.3836(13) yes
N1 C1 . 1.4904(16) yes
N1 C1 4_555 1.4904(16) ?
N1 C2 . 1.493(2) yes
N1 H1 . 0.89(2) ?
C1 H2 . 0.93(2) ?
C1 H3 . 0.98(2) ?
C1 H4 . 0.96(2) ?
C2 H5 . 0.967(18) ?
C2 H5 4_555 0.967(18) ?
C2 H6 . 0.96(2) ?

loop_
_geom_contact_atom_site_label_1
_geom_contact_atom_site_label_2
_geom_contact_distance
_geom_contact_site_symmetry_2
F1 N1 2.972(4) .
F1 C1 3.304(4) .
F1 C1 3.201(4) 2_756
F1 C1 3.201(4) 3_756
F1 C1 3.304(4) 4_555
F1 C2 3.191(4) 1_554
F1 H1 2.30(2) .
F1 H3 2.862(18) .
F1 H3 2.862(18) 4_555
F1 H4 2.774(19) 2_756
F1 H4 2.774(19) 3_756
F1 H6 2.69(2) 1_554
F1 H6 2.69(2) 4_554
F2 N1 2.904(4) .
F2 H1 2.04(2) .
F2 H3 2.58(2) 1_455
F2 H3 2.58(2) 4_455
F3 H2 2.576(15) 1_454
F3 H2 2.85(2) 3_756
F3 H4 2.55(2) 3_656
F3 H5 2.468(17) 2_646
F3 H5 2.97(2) 4_554
F3 H6 2.87(2) 1_454
B1 H1 2.68(2) .

loop_
_geom_hbond_atom_site_label_D
_geom_hbond_atom_site_label_H
_geom_hbond_atom_site_label_A
_geom_hbond_site_symmetry_A
_geom_hbond_distance_DH
_geom_hbond_distance_HA
_geom_hbond_distance_DA
_geom_hbond_angle_DHA
_geom_hbond_publ_flag
N1 H1 F1 . 0.89(2) 2.30(2) 2.972(4) 132.0(19) yes
N1 H1 F2 . 0.89(2) 2.04(2) 2.904(4) 166(2) yes
C1 H4 F3 3_656 0.960(19) 2.55(2) 3.424(4) 151.8(15) yes
C2 H5 F3 2_656 0.965(17) 2.468(17) 3.373(4) 156.1(13) yes
